data_7003479
loop_
_publ_author_name
'Feller, Russell K.'
'Cheetham, Anthony K.'

_publ_section_title
;
 Polytypism, homochirality, interpenetration, and hydrogen-bonding in
 transition metal (Mn(ii), Ni(ii), Cu(ii), Zn(ii))
 5-hydroxyisophthalate coordination polymers containing
 4,4&#x2032;-bipyridyl
;
_journal_issue 15
_journal_name_full 'Dalton Transactions'
_journal_page_first 2034
_journal_page_last 2042
_journal_paper_doi 10.1039/b716454h
_journal_year 2008
_chemical_formula_sum 'C18 H14 N2 Ni O6'
_chemical_formula_weight 413.02
_chemical_name_systematic
;
?
;
_space_group_IT_number 169
_symmetry_cell_setting hexagonal
_symmetry_space_group_name_Hall 'P 61'
_symmetry_space_group_name_H-M 'P 61'
_atom_sites_solution_hydrogens geom
_atom_sites_solution_primary direct
_atom_sites_solution_secondary difmap
_audit_creation_method SHELXL-97
_cell_angle_alpha 90.00
_cell_angle_beta 90.00
_cell_angle_gamma 120.00
_cell_formula_units_Z 6
_cell_length_a 11.2217(7)
_cell_length_b 11.2217(7)
_cell_length_c 25.0290(16)
_cell_measurement_temperature 298(2)
_cell_volume 2729.6(3)
_computing_cell_refinement 'Bruker SMART'
_computing_data_collection 'Bruker SMART'
_computing_data_reduction 'Bruker SAINT'
_computing_molecular_graphics 'Bruker SHELXTL'
_computing_publication_material 'Bruker SHELXTL'
_computing_structure_refinement 'SHELXL-97 (Sheldrick, 1997)'
_computing_structure_solution 'SHELXS-97 (Sheldrick, 1990)'
_diffrn_ambient_temperature 298(2)
_diffrn_measured_fraction_theta_full 0.948
_diffrn_measured_fraction_theta_max 0.948
_diffrn_measurement_device_type 'CCD area detector'
_diffrn_measurement_method 'phi and omega scans'
_diffrn_radiation_monochromator graphite
_diffrn_radiation_source 'fine-focus sealed tube'
_diffrn_radiation_type MoK\a
_diffrn_radiation_wavelength 0.71073
_diffrn_reflns_av_R_equivalents 0.0433
_diffrn_reflns_av_sigmaI/netI 0.0406
_diffrn_reflns_limit_h_max 12
_diffrn_reflns_limit_h_min -14
_diffrn_reflns_limit_k_max 13
_diffrn_reflns_limit_k_min -13
_diffrn_reflns_limit_l_max 32
_diffrn_reflns_limit_l_min -25
_diffrn_reflns_number 15724
_diffrn_reflns_theta_full 27.68
_diffrn_reflns_theta_max 27.68
_diffrn_reflns_theta_min 2.10
_exptl_absorpt_coefficient_mu 1.103
_exptl_absorpt_correction_type SADABS
_exptl_crystal_colour Blue
_exptl_crystal_density_diffrn 1.508
_exptl_crystal_density_method 'not measured'
_exptl_crystal_description Pyramid
_exptl_crystal_F_000 1272
_exptl_crystal_size_max 0.25
_exptl_crystal_size_mid 0.15
_exptl_crystal_size_min 0.15
_refine_diff_density_max 1.375
_refine_diff_density_min -0.306
_refine_diff_density_rms 0.096
_refine_ls_abs_structure_details 'Flack H D (1983), Acta Cryst. A39, 876-881'
_refine_ls_abs_structure_Flack -0.05(2)
_refine_ls_extinction_method none
_refine_ls_goodness_of_fit_ref 1.055
_refine_ls_hydrogen_treatment mixed
_refine_ls_matrix_type full
_refine_ls_number_parameters 257
_refine_ls_number_reflns 3553
_refine_ls_number_restraints 4
_refine_ls_restrained_S_all 1.054
_refine_ls_R_factor_all 0.0608
_refine_ls_R_factor_gt 0.0497
_refine_ls_shift/su_max 0.000
_refine_ls_shift/su_mean 0.000
_refine_ls_structure_factor_coef Fsqd
_refine_ls_weighting_details 'calc w=1/[\s^2^(Fo^2^)+(0.0691P)^2^+1.5051P] where P=(Fo^2^+2Fc^2^)/3'
_refine_ls_weighting_scheme calc
_refine_ls_wR_factor_gt 0.1137
_refine_ls_wR_factor_ref 0.1193
_reflns_number_gt 3057
_reflns_number_total 3553
_reflns_threshold_expression >2sigma(I)
_cod_data_source_file b716454h.txt
_cod_data_source_block niblueam
_cod_depositor_comments
;
The following automatic conversions were performed:
'_symmetry_cell_setting' value 'Hexagonal' changed to 'hexagonal'
according to '/home/saulius/struct/CIF-dictionaries/cif_core.dic'
dictionary named 'cif_core.dic' version 2.4.1 from 2010-06-29.

Automatic conversion script
Id: cif_fix_enum 1527 2010-12-29 10:47:43Z saulius 
;
_cod_original_sg_symbol_H-M P6(1)
_cod_database_code 7003479

loop_
_symmetry_equiv_pos_as_xyz
'x, y, z'
'-y, x-y, z+1/3'
'-x+y, -x, z+2/3'
'-x, -y, z+1/2'
'y, -x+y, z+5/6'
'x-y, x, z+1/6'

loop_
_atom_site_label
_atom_site_type_symbol
_atom_site_fract_x
_atom_site_fract_y
_atom_site_fract_z
_atom_site_U_iso_or_equiv
_atom_site_adp_type
_atom_site_occupancy
_atom_site_symmetry_multiplicity
_atom_site_calc_flag
_atom_site_refinement_flags
_atom_site_disorder_assembly
_atom_site_disorder_group
Ni1 Ni 0.97636(5) 0.58381(5) 0.10331(2) 0.02551(15) Uani 1 1 d . . .
C3 C 0.9835(5) 1.0210(5) 0.0986(2) 0.0396(11) Uani 1 1 d . . .
O2 O 0.3722(3) 0.4655(3) 0.36255(14) 0.0365(8) Uani 1 1 d . . .
N2 N 0.9750(4) 0.3988(4) 0.1036(2) 0.0355(9) Uani 1 1 d . . .
O1 O 1.1072(4) 0.6388(4) 0.16742(17) 0.0431(9) Uani 1 1 d D . .
O5 O 0.8064(3) 0.5108(3) 0.14801(13) 0.0351(7) Uani 1 1 d . . .
O3 O 0.4770(3) 0.3446(3) 0.36556(12) 0.0330(7) Uani 1 1 d . . .
C7 C 1.0969(5) 0.2751(5) 0.0987(4) 0.072(2) Uani 1 1 d . . .
H7 H 1.1818 0.2796 0.0965 0.086 Uiso 1 1 calc R . .
N1 N 0.9858(4) 0.7733(3) 0.09975(19) 0.0342(8) Uani 1 1 d . . .
C17 C 0.4392(4) 0.4178(4) 0.33932(19) 0.0297(10) Uani 1 1 d . . .
C12 C 0.4118(5) 0.4850(5) 0.2471(2) 0.0348(10) Uani 1 1 d . . .
H12 H 0.3341 0.4874 0.2584 0.042 Uiso 1 1 calc R . .
C9 C 0.8592(5) 0.1566(5) 0.1010(5) 0.083(2) Uani 1 1 d . . .
H9 H 0.7750 0.0751 0.1013 0.099 Uiso 1 1 calc R . .
O6 O 0.3795(4) 0.5416(5) 0.15998(17) 0.0557(11) Uani 1 1 d D . .
C13 C 0.4543(5) 0.5132(5) 0.1942(2) 0.0388(11) Uani 1 1 d . . .
C15 C 0.6494(5) 0.4848(5) 0.21500(18) 0.0320(10) Uani 1 1 d . . .
O4 O 0.8676(4) 0.5020(5) 0.23121(16) 0.0571(10) Uani 1 1 d . . .
C11 C 0.4862(5) 0.4530(5) 0.28320(19) 0.0334(10) Uani 1 1 d . . .
C2 C 1.1019(6) 1.0172(5) 0.0980(5) 0.088(3) Uani 1 1 d . . .
H2 H 1.1861 1.0986 0.0971 0.106 Uiso 1 1 calc R . .
C5 C 0.8686(5) 0.7766(5) 0.0983(3) 0.0615(18) Uani 1 1 d . . .
H5 H 0.7860 0.6935 0.0972 0.074 Uiso 1 1 calc R . .
C4 C 0.8636(5) 0.8960(5) 0.0984(4) 0.0615(18) Uani 1 1 d . . .
H4 H 0.7791 0.8925 0.0984 0.074 Uiso 1 1 calc R . .
C10 C 0.8607(5) 0.2789(5) 0.1024(4) 0.074(2) Uani 1 1 d . . .
H10 H 0.7771 0.2774 0.1025 0.089 Uiso 1 1 calc R . .
C14 C 0.5720(5) 0.5103(5) 0.1788(2) 0.0383(11) Uani 1 1 d . . .
H14 H 0.5992 0.5259 0.1432 0.046 Uiso 1 1 calc R . .
C18 C 0.7851(5) 0.4973(5) 0.19685(19) 0.0357(10) Uani 1 1 d . . .
C8 C 0.9783(5) 0.1502(5) 0.0992(3) 0.0441(12) Uani 1 1 d . . .
C16 C 0.6037(5) 0.4533(5) 0.2674(2) 0.0351(9) Uani 1 1 d . . .
H16 H 0.6528 0.4322 0.2919 0.042 Uiso 1 1 calc R . .
C6 C 1.0900(6) 0.3969(5) 0.1015(4) 0.073(2) Uani 1 1 d . . .
H6 H 1.1721 0.4806 0.1018 0.088 Uiso 1 1 calc R . .
C1 C 1.0976(6) 0.8921(6) 0.0989(4) 0.073(2) Uani 1 1 d . . .
H1 H 1.1810 0.8931 0.0989 0.088 Uiso 1 1 calc R . .
H21 H 0.417(5) 0.570(5) 0.1329(16) 0.037(16) Uiso 1 1 d D . .
HW1 H 1.065(5) 0.611(5) 0.1934(18) 0.036(11) Uiso 1 1 d D . .
HW2 H 1.186(3) 0.671(5) 0.169(2) 0.036(11) Uiso 1 1 d D . .

loop_
_atom_site_aniso_label
_atom_site_aniso_U_11
_atom_site_aniso_U_22
_atom_site_aniso_U_33
_atom_site_aniso_U_23
_atom_site_aniso_U_13
_atom_site_aniso_U_12
Ni1 0.0305(3) 0.0248(3) 0.0238(3) -0.0029(2) -0.0022(2) 0.0157(2)
C3 0.042(3) 0.027(2) 0.052(3) -0.007(2) -0.004(2) 0.0193(18)
O2 0.0431(19) 0.0439(18) 0.0302(19) 0.0048(14) 0.0053(14) 0.0273(16)
N2 0.0318(18) 0.0263(18) 0.049(2) -0.0080(19) -0.008(2) 0.0150(15)
O1 0.039(2) 0.040(2) 0.040(2) -0.0007(17) -0.0093(18) 0.0124(18)
O5 0.0410(18) 0.0438(18) 0.0235(17) 0.0043(13) 0.0049(13) 0.0234(15)
O3 0.0441(18) 0.0372(17) 0.0231(17) 0.0017(13) 0.0024(14) 0.0243(15)
C7 0.037(3) 0.031(3) 0.158(7) -0.007(4) -0.014(4) 0.027(2)
N1 0.0389(19) 0.0316(19) 0.039(2) 0.0023(18) 0.0008(19) 0.0230(16)
C17 0.034(2) 0.028(2) 0.024(2) -0.0013(17) 0.0006(18) 0.0136(18)
C12 0.034(2) 0.038(3) 0.033(3) 0.0060(19) 0.0029(19) 0.019(2)
C9 0.033(3) 0.025(2) 0.187(8) -0.004(4) -0.008(4) 0.012(2)
O6 0.052(2) 0.089(3) 0.037(2) 0.024(2) 0.0049(19) 0.043(2)
C13 0.042(3) 0.045(3) 0.033(3) 0.006(2) 0.000(2) 0.023(2)
C15 0.034(2) 0.039(2) 0.025(2) 0.0022(18) 0.0017(18) 0.020(2)
O4 0.047(2) 0.101(3) 0.033(2) 0.011(2) 0.0037(17) 0.044(2)
C11 0.033(2) 0.030(2) 0.034(3) 0.0016(18) -0.0009(19) 0.0134(19)
C2 0.029(3) 0.021(2) 0.207(10) -0.002(4) 0.000(4) 0.007(2)
C5 0.037(3) 0.029(2) 0.119(6) -0.007(3) -0.007(3) 0.016(2)
C4 0.032(3) 0.035(3) 0.122(6) -0.001(4) -0.002(3) 0.020(2)
C10 0.036(3) 0.035(3) 0.156(7) -0.003(4) 0.001(4) 0.021(2)
C14 0.040(3) 0.049(3) 0.026(3) 0.007(2) 0.004(2) 0.022(2)
C18 0.037(2) 0.041(3) 0.029(3) 0.002(2) 0.000(2) 0.020(2)
C8 0.036(2) 0.030(2) 0.071(4) -0.003(3) -0.005(3) 0.020(2)
C16 0.039(2) 0.044(2) 0.027(2) 0.006(2) 0.001(2) 0.025(2)
C6 0.038(3) 0.031(3) 0.155(7) -0.011(4) -0.015(4) 0.021(2)
C1 0.042(3) 0.041(3) 0.147(7) -0.006(4) -0.001(4) 0.028(2)

loop_
_atom_type_symbol
_atom_type_description
_atom_type_scat_dispersion_real
_atom_type_scat_dispersion_imag
_atom_type_scat_source
C C 0.0033 0.0016 'International Tables Vol C Tables 4.2.6.8 and 6.1.1.4'
N N 0.0061 0.0033 'International Tables Vol C Tables 4.2.6.8 and 6.1.1.4'
O O 0.0106 0.0060 'International Tables Vol C Tables 4.2.6.8 and 6.1.1.4'
Ni Ni 0.3393 1.1124 'International Tables Vol C Tables 4.2.6.8 and 6.1.1.4'
H H 0.0000 0.0000 'International Tables Vol C Tables 4.2.6.8 and 6.1.1.4'

loop_
_geom_angle_atom_site_label_1
_geom_angle_atom_site_label_2
_geom_angle_atom_site_label_3
_geom_angle
_geom_angle_site_symmetry_1
_geom_angle_site_symmetry_3
_geom_angle_publ_flag
O5 Ni1 O1 94.48(15) . . ?
O5 Ni1 N2 93.41(16) . . ?
O1 Ni1 N2 86.78(17) . . ?
O5 Ni1 O3 93.52(13) . 3_664 ?
O1 Ni1 O3 170.69(15) . 3_664 ?
N2 Ni1 O3 88.00(16) . 3_664 ?
O5 Ni1 N1 89.63(14) . . ?
O1 Ni1 N1 93.62(17) . . ?
N2 Ni1 N1 176.89(18) . . ?
O3 Ni1 N1 91.18(16) 3_664 . ?
O5 Ni1 O2 155.67(13) . 3_664 ?
O1 Ni1 O2 109.75(14) . 3_664 ?
N2 Ni1 O2 86.11(17) . 3_664 ?
O3 Ni1 O2 62.15(12) 3_664 3_664 ?
N1 Ni1 O2 90.86(15) . 3_664 ?
O5 Ni1 C17 124.80(14) . 3_664 ?
O1 Ni1 C17 139.99(15) . 3_664 ?
N2 Ni1 C17 83.90(18) . 3_664 ?
O3 Ni1 C17 31.43(13) 3_664 3_664 ?
N1 Ni1 C17 93.85(16) . 3_664 ?
O2 Ni1 C17 30.93(13) 3_664 3_664 ?
C2 C3 C4 116.3(4) . . ?
C2 C3 C8 123.5(4) . 1_565 ?
C4 C3 C8 120.1(4) . 1_565 ?
C17 O2 Ni1 86.4(3) . 2_655 ?
C6 N2 C10 116.7(4) . . ?
C6 N2 Ni1 120.4(3) . . ?
C10 N2 Ni1 122.7(3) . . ?
Ni1 O1 HW1 110(4) . . ?
Ni1 O1 HW2 131(4) . . ?
HW1 O1 HW2 119(6) . . ?
C18 O5 Ni1 133.4(3) . . ?
C17 O3 Ni1 90.9(3) . 2_655 ?
C8 C7 C6 119.8(5) . . ?
C8 C7 H7 120.1 . . ?
C6 C7 H7 120.1 . . ?
C1 N1 C5 115.6(4) . . ?
C1 N1 Ni1 125.5(3) . . ?
C5 N1 Ni1 118.9(3) . . ?
O2 C17 O3 119.7(4) . . ?
O2 C17 C11 122.1(4) . . ?
O3 C17 C11 118.0(4) . . ?
O2 C17 Ni1 62.7(2) . 2_655 ?
O3 C17 Ni1 57.6(2) . 2_655 ?
C11 C17 Ni1 167.2(3) . 2_655 ?
C13 C12 C11 119.7(4) . . ?
C13 C12 H12 120.2 . . ?
C11 C12 H12 120.2 . . ?
C10 C9 C8 122.0(5) . . ?
C10 C9 H9 119.0 . . ?
C8 C9 H9 119.0 . . ?
C13 O6 H21 112(4) . . ?
O6 C13 C12 118.5(5) . . ?
O6 C13 C14 122.8(5) . . ?
C12 C13 C14 118.7(4) . . ?
C14 C15 C16 118.8(4) . . ?
C14 C15 C18 119.2(4) . . ?
C16 C15 C18 122.0(4) . . ?
C16 C11 C12 120.7(5) . . ?
C16 C11 C17 119.1(4) . . ?
C12 C11 C17 120.3(4) . . ?
C3 C2 C1 119.8(5) . . ?
C3 C2 H2 120.1 . . ?
C1 C2 H2 120.1 . . ?
N1 C5 C4 123.4(5) . . ?
N1 C5 H5 118.3 . . ?
C4 C5 H5 118.3 . . ?
C5 C4 C3 120.1(4) . . ?
C5 C4 H4 120.0 . . ?
C3 C4 H4 120.0 . . ?
N2 C10 C9 123.0(5) . . ?
N2 C10 H10 118.5 . . ?
C9 C10 H10 118.5 . . ?
C15 C14 C13 121.7(4) . . ?
C15 C14 H14 119.2 . . ?
C13 C14 H14 119.2 . . ?
O5 C18 O4 125.6(5) . . ?
O5 C18 C15 115.3(4) . . ?
O4 C18 C15 119.0(4) . . ?
C7 C8 C9 114.8(4) . . ?
C7 C8 C3 120.6(4) . 1_545 ?
C9 C8 C3 124.6(4) . 1_545 ?
C11 C16 C15 120.3(4) . . ?
C11 C16 H16 119.9 . . ?
C15 C16 H16 119.9 . . ?
N2 C6 C7 123.6(5) . . ?
N2 C6 H6 118.2 . . ?
C7 C6 H6 118.2 . . ?
N1 C1 C2 124.7(5) . . ?
N1 C1 H1 117.6 . . ?
C2 C1 H1 117.6 . . ?

loop_
_geom_bond_atom_site_label_1
_geom_bond_atom_site_label_2
_geom_bond_distance
_geom_bond_site_symmetry_2
_geom_bond_publ_flag
Ni1 O5 2.000(3) . ?
Ni1 O1 2.050(4) . ?
Ni1 N2 2.068(3) . ?
Ni1 O3 2.071(3) 3_664 ?
Ni1 N1 2.077(3) . ?
Ni1 O2 2.181(3) 3_664 ?
Ni1 C17 2.451(5) 3_664 ?
C3 C2 1.351(7) . ?
C3 C4 1.375(7) . ?
C3 C8 1.480(6) 1_565 ?
O2 C17 1.262(5) . ?
O2 Ni1 2.181(3) 2_655 ?
N2 C6 1.302(7) . ?
N2 C10 1.316(6) . ?
O1 HW1 0.77(3) . ?
O1 HW2 0.77(3) . ?
O5 C18 1.240(6) . ?
O3 C17 1.278(6) . ?
O3 Ni1 2.071(3) 2_655 ?
C7 C8 1.368(7) . ?
C7 C6 1.409(7) . ?
C7 H7 0.9300 . ?
N1 C1 1.296(7) . ?
N1 C5 1.335(6) . ?
C17 C11 1.483(7) . ?
C17 Ni1 2.451(5) 2_655 ?
C12 C13 1.390(7) . ?
C12 C11 1.393(6) . ?
C12 H12 0.9300 . ?
C9 C10 1.364(7) . ?
C9 C8 1.375(7) . ?
C9 H9 0.9300 . ?
O6 C13 1.345(6) . ?
O6 H21 0.78(3) . ?
C13 C14 1.392(7) . ?
C15 C14 1.381(7) . ?
C15 C16 1.388(7) . ?
C15 C18 1.527(7) . ?
O4 C18 1.245(6) . ?
C11 C16 1.376(6) . ?
C2 C1 1.380(7) . ?
C2 H2 0.9300 . ?
C5 C4 1.368(7) . ?
C5 H5 0.9300 . ?
C4 H4 0.9300 . ?
C10 H10 0.9300 . ?
C14 H14 0.9300 . ?
C8 C3 1.480(6) 1_545 ?
C16 H16 0.9300 . ?
C6 H6 0.9300 . ?
C1 H1 0.9300 . ?

loop_
_geom_hbond_atom_site_label_D
_geom_hbond_atom_site_label_H
_geom_hbond_atom_site_label_A
_geom_hbond_distance_DH
_geom_hbond_distance_HA
_geom_hbond_distance_DA
_geom_hbond_angle_DHA
_geom_hbond_site_symmetry_A
O6 H21 O4 0.78(3) 1.92(4) 2.692(6) 178(6) 5_564
O1 HW1 O4 0.77(3) 2.14(4) 2.829(6) 148(6) .
O1 HW2 O3 0.77(3) 2.16(5) 2.734(5) 131(5) 5_664

loop_
_geom_torsion_atom_site_label_1
_geom_torsion_atom_site_label_2
_geom_torsion_atom_site_label_3
_geom_torsion_atom_site_label_4
_geom_torsion
_geom_torsion_site_symmetry_1
_geom_torsion_site_symmetry_2
_geom_torsion_site_symmetry_3
_geom_torsion_site_symmetry_4
_geom_torsion_publ_flag
O5 Ni1 N2 C6 -148.8(6) . . . . ?
O1 Ni1 N2 C6 -54.5(6) . . . . ?
O3 Ni1 N2 C6 117.8(6) 3_664 . . . ?
N1 Ni1 N2 C6 43(3) . . . . ?
O2 Ni1 N2 C6 55.6(6) 3_664 . . . ?
C17 Ni1 N2 C6 86.6(6) 3_664 . . . ?
O5 Ni1 N2 C10 35.8(7) . . . . ?
O1 Ni1 N2 C10 130.1(7) . . . . ?
O3 Ni1 N2 C10 -57.6(7) 3_664 . . . ?
N1 Ni1 N2 C10 -132(3) . . . . ?
O2 Ni1 N2 C10 -119.8(7) 3_664 . . . ?
C17 Ni1 N2 C10 -88.8(7) 3_664 . . . ?
O1 Ni1 O5 C18 -2.7(4) . . . . ?
N2 Ni1 O5 C18 84.3(4) . . . . ?
O3 Ni1 O5 C18 172.5(4) 3_664 . . . ?
N1 Ni1 O5 C18 -96.3(5) . . . . ?
O2 Ni1 O5 C18 172.4(4) 3_664 . . . ?
C17 Ni1 O5 C18 169.3(4) 3_664 . . . ?
O5 Ni1 N1 C1 145.3(7) . . . . ?
O1 Ni1 N1 C1 50.9(7) . . . . ?
N2 Ni1 N1 C1 -46(3) . . . . ?
O3 Ni1 N1 C1 -121.2(7) 3_664 . . . ?
O2 Ni1 N1 C1 -59.0(7) 3_664 . . . ?
C17 Ni1 N1 C1 -89.8(7) 3_664 . . . ?
O5 Ni1 N1 C5 -34.5(5) . . . . ?
O1 Ni1 N1 C5 -128.9(5) . . . . ?
N2 Ni1 N1 C5 134(3) . . . . ?
O3 Ni1 N1 C5 59.1(5) 3_664 . . . ?
O2 Ni1 N1 C5 121.2(5) 3_664 . . . ?
C17 Ni1 N1 C5 90.4(5) 3_664 . . . ?
Ni1 O2 C17 O3 8.6(4) 2_655 . . . ?
Ni1 O2 C17 C11 -166.3(4) 2_655 . . . ?
Ni1 O3 C17 O2 -9.0(4) 2_655 . . . ?
Ni1 O3 C17 C11 166.0(4) 2_655 . . . ?
C11 C12 C13 O6 179.0(5) . . . . ?
C11 C12 C13 C14 -0.7(7) . . . . ?
C13 C12 C11 C16 2.0(7) . . . . ?
C13 C12 C11 C17 -177.8(4) . . . . ?
O2 C17 C11 C16 151.0(5) . . . . ?
O3 C17 C11 C16 -23.9(6) . . . . ?
Ni1 C17 C11 C16 43.0(16) 2_655 . . . ?
O2 C17 C11 C12 -29.2(7) . . . . ?
O3 C17 C11 C12 155.9(4) . . . . ?
Ni1 C17 C11 C12 -137.2(13) 2_655 . . . ?
C4 C3 C2 C1 -1.8(15) . . . . ?
C8 C3 C2 C1 178.3(9) 1_565 . . . ?
C1 N1 C5 C4 -2.9(12) . . . . ?
Ni1 N1 C5 C4 176.9(7) . . . . ?
N1 C5 C4 C3 1.7(14) . . . . ?
C2 C3 C4 C5 0.7(13) . . . . ?
C8 C3 C4 C5 -179.4(7) 1_565 . . . ?
C6 N2 C10 C9 2.5(14) . . . . ?
Ni1 N2 C10 C9 178.0(8) . . . . ?
C8 C9 C10 N2 -1.9(17) . . . . ?
C16 C15 C14 C13 3.9(7) . . . . ?
C18 C15 C14 C13 -173.8(4) . . . . ?
O6 C13 C14 C15 178.1(5) . . . . ?
C12 C13 C14 C15 -2.2(7) . . . . ?
Ni1 O5 C18 O4 -16.0(8) . . . . ?
Ni1 O5 C18 C15 159.2(3) . . . . ?
C14 C15 C18 O5 -9.9(6) . . . . ?
C16 C15 C18 O5 172.4(4) . . . . ?
C14 C15 C18 O4 165.6(5) . . . . ?
C16 C15 C18 O4 -12.1(7) . . . . ?
C6 C7 C8 C9 1.8(13) . . . . ?
C6 C7 C8 C3 -177.5(7) . . . 1_545 ?
C10 C9 C8 C7 -0.3(15) . . . . ?
C10 C9 C8 C3 178.9(9) . . . 1_545 ?
C12 C11 C16 C15 -0.3(7) . . . . ?
C17 C11 C16 C15 179.5(4) . . . . ?
C14 C15 C16 C11 -2.6(7) . . . . ?
C18 C15 C16 C11 175.1(4) . . . . ?
C10 N2 C6 C7 -0.9(13) . . . . ?
Ni1 N2 C6 C7 -176.5(7) . . . . ?
C8 C7 C6 N2 -1.3(14) . . . . ?
C5 N1 C1 C2 1.7(14) . . . . ?
Ni1 N1 C1 C2 -178.1(8) . . . . ?
C3 C2 C1 N1 0.6(18) . . . . ?
